data_4519079
loop_
_publ_author_name
'Langhals, Heinz'
'Schl\"ucker, Thorben'
'Reiners, Felix'
'Karaghiosoff, Konstantin'

_publ_section_title
;
 Terminal Terthiophenediones: Fast-Decay Fluorescent Dyes and Their
 Efficient Syntheses
;
_journal_issue 38
_journal_name_full 'ACS Omega'
_journal_page_first 24973
_journal_page_last 24980
_journal_paper_doi 10.1021/acsomega.1c04010
_journal_volume 6
_journal_year 2021
_chemical_formula_moiety 'C22 H24 O2 S3'
_chemical_formula_sum 'C22 H24 O2 S3'
_chemical_formula_weight 416.59
_chemical_name_systematic
;
1,1'-([2,2':5',2''-terthiophene]-5,5''-diyl)bis(2,2-dimethylpropan-1-one)
;
_space_group_crystal_system monoclinic
_space_group_IT_number 14
_space_group_name_Hall '-P 2ybc'
_space_group_name_H-M_alt 'P 1 21/c 1'
_atom_sites_solution_hydrogens geom
_atom_sites_solution_primary direct
_atom_sites_solution_secondary difmap
_audit_creation_method SHELXL-2014
_cell_angle_alpha 90
_cell_angle_beta 90.21(2)
_cell_angle_gamma 90
_cell_formula_units_Z 4
_cell_length_a 5.9104(13)
_cell_length_b 11.2158(16)
_cell_length_c 31.305(8)
_cell_measurement_reflns_used 647
_cell_measurement_temperature 123(2)
_cell_measurement_theta_max 23.8060
_cell_measurement_theta_min 4.3520
_cell_volume 2075.2(8)
_computing_cell_refinement
;
CrysAlisPro, Agilent Technologies,
Version 1.171.37.33 (release 27-03-2014 CrysAlis171 .NET)
(compiled Mar 27 2014,17:12:48)
;
_computing_data_collection
;
CrysAlisPro, Agilent Technologies,
Version 1.171.37.33 (release 27-03-2014 CrysAlis171 .NET)
(compiled Mar 27 2014,17:12:48)
;
_computing_data_reduction
;
CrysAlisPro, Agilent Technologies,
Version 1.171.37.33 (release 27-03-2014 CrysAlis171 .NET)
(compiled Mar 27 2014,17:12:48)
;
_computing_molecular_graphics
;
'ORTEP (M. N. Burnett, C. K. Johnson, ORTEP-III: Oak Ridge Thermal Ellipsoid
# Plot Program for Crystal Structure Illustrations, Oak Ridge National
# Laboratory Report ORNL-6895, 1996). Windows version (L. J. Farrugia, Univ.
# Glasgow) used --- SCHAKAL (E. Keller, University of  Freiburg (Breisgau),
# Germany, 1995)'
;
_computing_publication_material
;
PLATON (A. L. Spek, Acta Crystallogr, Sect. A, 1990, 46, C34, 1995 version).
# --- T.B.Cohen, Pure Appl. Chem. 1996,68,2339-2359 (atomic masses).
;
_computing_structure_refinement 'SHELXL-2014 (Sheldrick, 2014)'
_computing_structure_solution 'SHELXS-97 (Sheldrick, 1990)'
_diffrn_ambient_temperature 123(2)
_diffrn_detector_area_resol_mean 15.9809
_diffrn_measured_fraction_theta_full 0.986
_diffrn_measured_fraction_theta_max 0.987
_diffrn_measurement_device_type 'Xcalibur, Sapphire3'
_diffrn_measurement_method '\w scans'
_diffrn_radiation_type MoK\a
_diffrn_radiation_wavelength 0.71073
_diffrn_reflns_av_R_equivalents 0.1329
_diffrn_reflns_av_unetI/netI 0.1828
_diffrn_reflns_Laue_measured_fraction_full 0.986
_diffrn_reflns_Laue_measured_fraction_max 0.987
_diffrn_reflns_limit_h_max 6
_diffrn_reflns_limit_h_min -7
_diffrn_reflns_limit_k_max 13
_diffrn_reflns_limit_k_min -13
_diffrn_reflns_limit_l_max 37
_diffrn_reflns_limit_l_min -35
_diffrn_reflns_number 12555
_diffrn_reflns_point_group_measured_fraction_full 0.986
_diffrn_reflns_point_group_measured_fraction_max 0.987
_diffrn_reflns_theta_full 25.242
_diffrn_reflns_theta_max 25.350
_diffrn_reflns_theta_min 4.105
_diffrn_source 'Enhance (Mo) X-ray Source'
_exptl_absorpt_coefficient_mu 0.372
_exptl_absorpt_correction_T_max 1.00000
_exptl_absorpt_correction_T_min 0.36778
_exptl_absorpt_correction_type multi-scan
_exptl_absorpt_process_details
;
CrysAlisPro, Agilent Technologies,
Version 1.171.37.33 (release 27-03-2014 CrysAlis171 .NET)
(compiled Mar 27 2014,17:12:48)
Empirical absorption correction using spherical harmonics,
implemented in SCALE3 ABSPACK scaling algorithm.
;
_exptl_crystal_colour yellow
_exptl_crystal_density_diffrn 1.333
_exptl_crystal_description platelet
_exptl_crystal_F_000 880
_exptl_crystal_size_max 0.350
_exptl_crystal_size_mid 0.250
_exptl_crystal_size_min 0.010
_refine_diff_density_max 0.312
_refine_diff_density_min -0.328
_refine_diff_density_rms 0.071
_refine_ls_extinction_method none
_refine_ls_goodness_of_fit_ref 0.975
_refine_ls_hydrogen_treatment constr
_refine_ls_matrix_type full
_refine_ls_number_parameters 250
_refine_ls_number_reflns 3755
_refine_ls_number_restraints 0
_refine_ls_restrained_S_all 0.975
_refine_ls_R_factor_all 0.1885
_refine_ls_R_factor_gt 0.0798
_refine_ls_shift/su_max 0.000
_refine_ls_shift/su_mean 0.000
_refine_ls_structure_factor_coef Fsqd
_refine_ls_weighting_details 'w=1/[\s^2^(Fo^2^)] where P=(Fo^2^+2Fc^2^)/3'
_refine_ls_weighting_scheme calc
_refine_ls_wR_factor_gt 0.0762
_refine_ls_wR_factor_ref 0.1009
_reflns_Friedel_coverage 0.000
_reflns_number_gt 1726
_reflns_number_total 3755
_reflns_threshold_expression 'I > 2\s(I)'
_cod_data_source_file ao1c04010_si_002.cif
_cod_data_source_block test3
_cod_original_sg_symbol_H-M 'P 21/c'
_cod_database_code 4519079
_shelx_space_group_comment
;
The symmetry employed for this shelxl refinement is uniquely defined
by the following loop, which should always be used as a source of
symmetry information in preference to the above space-group names.
They are only intended as comments.
;
_shelx_estimated_absorpt_t_min 0.881
_shelx_estimated_absorpt_t_max 0.996
_shelxl_version_number 2014-3

loop_
_space_group_symop_operation_xyz
'x, y, z'
'-x, y+1/2, -z+1/2'
'-x, -y, -z'
'x, -y-1/2, z-1/2'

loop_
_atom_site_label
_atom_site_type_symbol
_atom_site_fract_x
_atom_site_fract_y
_atom_site_fract_z
_atom_site_U_iso_or_equiv
_atom_site_adp_type
_atom_site_occupancy
_atom_site_site_symmetry_order
_atom_site_calc_flag
_atom_site_refinement_flags_posn
_atom_site_refinement_flags_adp
_atom_site_refinement_flags_occupancy
_atom_site_disorder_assembly
_atom_site_disorder_group
S1 S 0.2229(2) 0.50662(12) 0.17801(4) 0.0319(4) Uani 1 1 d . . . . .
S3 S 1.2396(2) 0.50560(12) 0.33422(5) 0.0353(4) Uani 1 1 d . . . . .
S2 S 0.7752(2) 0.68184(10) 0.24601(5) 0.0333(4) Uani 1 1 d . . . . .
O1 O -0.1653(6) 0.4695(3) 0.12489(13) 0.0458(11) Uani 1 1 d . . . . .
O2 O 1.6145(6) 0.4596(3) 0.38916(13) 0.0492(12) Uani 1 1 d . . . . .
C1 C -0.1408(8) 0.6263(5) 0.07274(17) 0.0275(13) Uani 1 1 d . . . . .
C2 C -0.2348(8) 0.7514(5) 0.08205(18) 0.0414(16) Uani 1 1 d . . . . .
H2A H -0.1116 0.8035 0.0917 0.062 Uiso 1 1 calc R U . . .
H2B H -0.3501 0.7462 0.1044 0.062 Uiso 1 1 calc R U . . .
H2C H -0.3027 0.7844 0.0560 0.062 Uiso 1 1 calc R U . . .
C3 C -0.3273(9) 0.5521(5) 0.05178(18) 0.0463(17) Uani 1 1 d . . . . .
H3A H -0.4545 0.5438 0.0716 0.069 Uiso 1 1 calc R U . . .
H3B H -0.2681 0.4729 0.0447 0.069 Uiso 1 1 calc R U . . .
H3C H -0.3791 0.5918 0.0256 0.069 Uiso 1 1 calc R U . . .
C4 C 0.0628(8) 0.6347(5) 0.04338(17) 0.0438(16) Uani 1 1 d . . . . .
H4A H 0.1268 0.5550 0.0391 0.066 Uiso 1 1 calc R U . . .
H4B H 0.1772 0.6867 0.0564 0.066 Uiso 1 1 calc R U . . .
H4C H 0.0156 0.6678 0.0158 0.066 Uiso 1 1 calc R U . . .
C5 C -0.0742(9) 0.5633(5) 0.11421(18) 0.0297(14) Uani 1 1 d . . . . .
C6 C 0.1115(8) 0.6071(4) 0.14152(16) 0.0270(14) Uani 1 1 d . . . . .
C7 C 0.2229(9) 0.7137(4) 0.14371(18) 0.0340(15) Uani 1 1 d . . . . .
H7 H 0.1864 0.7799 0.1261 0.041 Uiso 1 1 calc R U . . .
C8 C 0.3956(8) 0.7162(4) 0.17435(18) 0.0320(15) Uani 1 1 d . . . . .
H8 H 0.4860 0.7845 0.1801 0.038 Uiso 1 1 calc R U . . .
C9 C 0.4206(8) 0.6090(5) 0.19534(18) 0.0285(14) Uani 1 1 d . . . . .
C10 C 0.5838(8) 0.5772(5) 0.22650(17) 0.0272(14) Uani 1 1 d . . . . .
C11 C 0.6300(9) 0.4670(5) 0.24422(18) 0.0352(15) Uani 1 1 d . . . . .
H11 H 0.5467 0.3970 0.2374 0.042 Uiso 1 1 calc R U . . .
C12 C 0.8116(9) 0.4684(5) 0.27314(18) 0.0373(16) Uani 1 1 d . . . . .
H12 H 0.8617 0.3992 0.2879 0.045 Uiso 1 1 calc R U . . .
C13 C 0.9098(8) 0.5764(4) 0.27830(16) 0.0261(13) Uani 1 1 d . . . . .
C14 C 1.0921(8) 0.6126(4) 0.30554(17) 0.0250(13) Uani 1 1 d . . . . .
C15 C 1.1712(9) 0.7229(4) 0.31569(18) 0.0354(15) Uani 1 1 d . . . . .
H15 H 1.1135 0.7937 0.3031 0.043 Uiso 1 1 calc R U . . .
C16 C 1.3425(9) 0.7235(4) 0.34587(18) 0.0337(15) Uani 1 1 d . . . . .
H16 H 1.4113 0.7946 0.3561 0.040 Uiso 1 1 calc R U . . .
C17 C 1.4040(8) 0.6120(4) 0.35974(17) 0.0293(14) Uani 1 1 d . . . . .
C18 C 1.5651(9) 0.5666(5) 0.39055(19) 0.0321(15) Uani 1 1 d . . . . .
C19 C 1.6619(8) 0.6432(4) 0.42695(18) 0.0278(14) Uani 1 1 d . . . . .
C20 C 1.4641(9) 0.6912(5) 0.45339(18) 0.0562(18) Uani 1 1 d . . . . .
H20A H 1.5229 0.7368 0.4777 0.084 Uiso 1 1 calc R U . . .
H20B H 1.3730 0.6243 0.4639 0.084 Uiso 1 1 calc R U . . .
H20C H 1.3698 0.7430 0.4355 0.084 Uiso 1 1 calc R U . . .
C21 C 1.8014(9) 0.7472(5) 0.40874(19) 0.0549(19) Uani 1 1 d . . . . .
H21A H 1.9194 0.7158 0.3899 0.082 Uiso 1 1 calc R U . . .
H21B H 1.8717 0.7916 0.4323 0.082 Uiso 1 1 calc R U . . .
H21C H 1.7019 0.8004 0.3924 0.082 Uiso 1 1 calc R U . . .
C22 C 1.8120(9) 0.5682(5) 0.45555(18) 0.0512(18) Uani 1 1 d . . . . .
H22A H 1.9378 0.5359 0.4388 0.077 Uiso 1 1 calc R U . . .
H22B H 1.7236 0.5024 0.4676 0.077 Uiso 1 1 calc R U . . .
H22C H 1.8718 0.6177 0.4788 0.077 Uiso 1 1 calc R U . . .

loop_
_atom_site_aniso_label
_atom_site_aniso_U_11
_atom_site_aniso_U_22
_atom_site_aniso_U_33
_atom_site_aniso_U_23
_atom_site_aniso_U_13
_atom_site_aniso_U_12
S1 0.0383(9) 0.0217(8) 0.0357(9) 0.0029(7) -0.0086(7) -0.0030(7)
S3 0.0441(10) 0.0198(8) 0.0420(10) -0.0032(8) -0.0148(7) 0.0039(7)
S2 0.0404(9) 0.0203(7) 0.0390(10) 0.0005(8) -0.0135(7) 0.0026(7)
O1 0.050(3) 0.030(3) 0.057(3) 0.006(2) -0.016(2) -0.0133(19)
O2 0.058(3) 0.023(2) 0.067(3) -0.008(2) -0.028(2) 0.0113(19)
C1 0.024(3) 0.027(3) 0.031(4) 0.001(3) -0.003(3) 0.003(2)
C2 0.046(4) 0.032(4) 0.046(4) -0.001(3) -0.010(3) 0.006(3)
C3 0.053(4) 0.039(4) 0.047(4) -0.007(3) -0.017(3) 0.004(3)
C4 0.042(4) 0.060(4) 0.029(4) 0.000(3) -0.003(3) 0.004(3)
C5 0.029(4) 0.023(3) 0.038(4) -0.007(3) -0.006(3) -0.001(3)
C6 0.033(4) 0.022(3) 0.026(4) -0.004(3) 0.001(3) 0.004(3)
C7 0.047(4) 0.021(3) 0.034(4) 0.001(3) -0.002(3) -0.004(3)
C8 0.034(4) 0.019(3) 0.043(4) -0.002(3) -0.010(3) 0.002(2)
C9 0.029(4) 0.026(3) 0.031(4) -0.011(3) 0.001(3) 0.000(3)
C10 0.028(4) 0.026(3) 0.028(4) -0.002(3) -0.003(3) -0.004(2)
C11 0.041(4) 0.022(4) 0.043(4) 0.005(3) -0.007(3) -0.010(3)
C12 0.048(4) 0.019(4) 0.045(4) 0.007(3) -0.003(3) -0.005(3)
C13 0.031(4) 0.023(3) 0.024(4) -0.001(3) 0.000(3) 0.008(3)
C14 0.030(3) 0.020(3) 0.026(3) 0.002(3) -0.002(3) 0.004(2)
C15 0.046(4) 0.013(3) 0.047(4) 0.003(3) -0.008(3) 0.007(3)
C16 0.043(4) 0.014(3) 0.044(4) -0.002(3) -0.011(3) 0.004(3)
C17 0.032(4) 0.024(3) 0.032(4) -0.004(3) -0.006(3) 0.002(3)
C18 0.027(4) 0.025(3) 0.044(4) -0.004(3) 0.004(3) -0.001(3)
C19 0.026(3) 0.021(3) 0.036(4) 0.003(3) -0.015(3) -0.004(2)
C20 0.055(5) 0.071(5) 0.043(5) -0.015(4) -0.003(3) 0.005(4)
C21 0.060(5) 0.049(4) 0.055(5) 0.003(4) -0.016(4) -0.017(3)
C22 0.057(5) 0.042(4) 0.054(5) 0.002(3) -0.023(4) 0.005(3)

loop_
_atom_type_symbol
_atom_type_description
_atom_type_scat_dispersion_real
_atom_type_scat_dispersion_imag
_atom_type_scat_source
C C 0.0033 0.0016 'International Tables Vol C Tables 4.2.6.8 and 6.1.1.4'
H H 0.0000 0.0000 'International Tables Vol C Tables 4.2.6.8 and 6.1.1.4'
O O 0.0106 0.0060 'International Tables Vol C Tables 4.2.6.8 and 6.1.1.4'
S S 0.1246 0.1234 'International Tables Vol C Tables 4.2.6.8 and 6.1.1.4'

loop_
_geom_angle_atom_site_label_1
_geom_angle_atom_site_label_2
_geom_angle_atom_site_label_3
_geom_angle
_geom_angle_site_symmetry_1
_geom_angle_site_symmetry_3
_geom_angle_publ_flag
C9 S1 C6 91.7(3) . . ?
C14 S3 C17 92.4(3) . . ?
C10 S2 C13 92.3(2) . . ?
C4 C1 C3 110.2(5) . . ?
C4 C1 C5 109.9(4) . . ?
C3 C1 C5 107.2(4) . . ?
C4 C1 C2 110.2(4) . . ?
C3 C1 C2 108.6(4) . . ?
C5 C1 C2 110.7(5) . . ?
C1 C2 H2A 109.5 . . ?
C1 C2 H2B 109.5 . . ?
H2A C2 H2B 109.5 . . ?
C1 C2 H2C 109.5 . . ?
H2A C2 H2C 109.5 . . ?
H2B C2 H2C 109.5 . . ?
C1 C3 H3A 109.5 . . ?
C1 C3 H3B 109.5 . . ?
H3A C3 H3B 109.5 . . ?
C1 C3 H3C 109.5 . . ?
H3A C3 H3C 109.5 . . ?
H3B C3 H3C 109.5 . . ?
C1 C4 H4A 109.5 . . ?
C1 C4 H4B 109.5 . . ?
H4A C4 H4B 109.5 . . ?
C1 C4 H4C 109.5 . . ?
H4A C4 H4C 109.5 . . ?
H4B C4 H4C 109.5 . . ?
O1 C5 C6 117.0(5) . . ?
O1 C5 C1 121.0(5) . . ?
C6 C5 C1 121.8(5) . . ?
C7 C6 C5 132.8(5) . . ?
C7 C6 S1 110.8(4) . . ?
C5 C6 S1 116.5(4) . . ?
C6 C7 C8 113.7(5) . . ?
C6 C7 H7 123.1 . . ?
C8 C7 H7 123.1 . . ?
C9 C8 C7 112.7(5) . . ?
C9 C8 H8 123.7 . . ?
C7 C8 H8 123.7 . . ?
C8 C9 C10 128.3(5) . . ?
C8 C9 S1 111.1(4) . . ?
C10 C9 S1 120.6(4) . . ?
C11 C10 C9 129.4(5) . . ?
C11 C10 S2 109.6(4) . . ?
C9 C10 S2 120.9(4) . . ?
C10 C11 C12 113.5(5) . . ?
C10 C11 H11 123.2 . . ?
C12 C11 H11 123.2 . . ?
C13 C12 C11 114.5(5) . . ?
C13 C12 H12 122.8 . . ?
C11 C12 H12 122.8 . . ?
C12 C13 C14 130.3(5) . . ?
C12 C13 S2 110.1(4) . . ?
C14 C13 S2 119.6(4) . . ?
C15 C14 C13 130.9(5) . . ?
C15 C14 S3 109.7(4) . . ?
C13 C14 S3 119.3(4) . . ?
C14 C15 C16 114.5(5) . . ?
C14 C15 H15 122.8 . . ?
C16 C15 H15 122.8 . . ?
C17 C16 C15 113.8(5) . . ?
C17 C16 H16 123.1 . . ?
C15 C16 H16 123.1 . . ?
C16 C17 C18 134.9(5) . . ?
C16 C17 S3 109.5(4) . . ?
C18 C17 S3 115.6(4) . . ?
O2 C18 C17 118.3(5) . . ?
O2 C18 C19 118.8(5) . . ?
C17 C18 C19 122.7(5) . . ?
C22 C19 C20 108.8(5) . . ?
C22 C19 C18 110.1(4) . . ?
C20 C19 C18 108.3(4) . . ?
C22 C19 C21 109.1(5) . . ?
C20 C19 C21 110.2(5) . . ?
C18 C19 C21 110.4(5) . . ?
C19 C20 H20A 109.5 . . ?
C19 C20 H20B 109.5 . . ?
H20A C20 H20B 109.5 . . ?
C19 C20 H20C 109.5 . . ?
H20A C20 H20C 109.5 . . ?
H20B C20 H20C 109.5 . . ?
C19 C21 H21A 109.5 . . ?
C19 C21 H21B 109.5 . . ?
H21A C21 H21B 109.5 . . ?
C19 C21 H21C 109.5 . . ?
H21A C21 H21C 109.5 . . ?
H21B C21 H21C 109.5 . . ?
C19 C22 H22A 109.5 . . ?
C19 C22 H22B 109.5 . . ?
H22A C22 H22B 109.5 . . ?
C19 C22 H22C 109.5 . . ?
H22A C22 H22C 109.5 . . ?
H22B C22 H22C 109.5 . . ?

loop_
_geom_bond_atom_site_label_1
_geom_bond_atom_site_label_2
_geom_bond_distance
_geom_bond_site_symmetry_2
_geom_bond_publ_flag
S1 C9 1.724(5) . ?
S1 C6 1.733(5) . ?
S3 C14 1.732(5) . ?
S3 C17 1.733(5) . ?
S2 C10 1.739(5) . ?
S2 C13 1.745(5) . ?
O1 C5 1.228(6) . ?
O2 C18 1.235(6) . ?
C1 C4 1.520(6) . ?
C1 C3 1.528(6) . ?
C1 C5 1.528(7) . ?
C1 C2 1.538(6) . ?
C2 H2A 0.9800 . ?
C2 H2B 0.9800 . ?
C2 H2C 0.9800 . ?
C3 H3A 0.9800 . ?
C3 H3B 0.9800 . ?
C3 H3C 0.9800 . ?
C4 H4A 0.9800 . ?
C4 H4B 0.9800 . ?
C4 H4C 0.9800 . ?
C5 C6 1.474(7) . ?
C6 C7 1.366(6) . ?
C7 C8 1.399(7) . ?
C7 H7 0.9500 . ?
C8 C9 1.378(7) . ?
C8 H8 0.9500 . ?
C9 C10 1.415(7) . ?
C10 C11 1.382(7) . ?
C11 C12 1.402(6) . ?
C11 H11 0.9500 . ?
C12 C13 1.353(7) . ?
C12 H12 0.9500 . ?
C13 C14 1.431(7) . ?
C14 C15 1.360(6) . ?
C15 C16 1.382(7) . ?
C15 H15 0.9500 . ?
C16 C17 1.372(6) . ?
C16 H16 0.9500 . ?
C17 C18 1.446(7) . ?
C18 C19 1.536(7) . ?
C19 C22 1.513(6) . ?
C19 C20 1.533(6) . ?
C19 C21 1.539(7) . ?
C20 H20A 0.9800 . ?
C20 H20B 0.9800 . ?
C20 H20C 0.9800 . ?
C21 H21A 0.9800 . ?
C21 H21B 0.9800 . ?
C21 H21C 0.9800 . ?
C22 H22A 0.9800 . ?
C22 H22B 0.9800 . ?
C22 H22C 0.9800 . ?

loop_
_geom_torsion_atom_site_label_1
_geom_torsion_atom_site_label_2
_geom_torsion_atom_site_label_3
_geom_torsion_atom_site_label_4
_geom_torsion
_geom_torsion_site_symmetry_1
_geom_torsion_site_symmetry_2
_geom_torsion_site_symmetry_3
_geom_torsion_site_symmetry_4
_geom_torsion_publ_flag
C4 C1 C5 O1 -119.1(5) . . . . ?
C3 C1 C5 O1 0.8(7) . . . . ?
C2 C1 C5 O1 119.0(6) . . . . ?
C4 C1 C5 C6 56.6(7) . . . . ?
C3 C1 C5 C6 176.5(4) . . . . ?
C2 C1 C5 C6 -65.3(6) . . . . ?
O1 C5 C6 C7 -167.5(6) . . . . ?
C1 C5 C6 C7 16.6(9) . . . . ?
O1 C5 C6 S1 14.3(7) . . . . ?
C1 C5 C6 S1 -161.6(4) . . . . ?
C9 S1 C6 C7 -0.7(4) . . . . ?
C9 S1 C6 C5 177.9(4) . . . . ?
C5 C6 C7 C8 -178.6(5) . . . . ?
S1 C6 C7 C8 -0.3(6) . . . . ?
C6 C7 C8 C9 1.4(7) . . . . ?
C7 C8 C9 C10 176.6(5) . . . . ?
C7 C8 C9 S1 -1.9(6) . . . . ?
C6 S1 C9 C8 1.5(4) . . . . ?
C6 S1 C9 C10 -177.1(4) . . . . ?
C8 C9 C10 C11 -171.3(5) . . . . ?
S1 C9 C10 C11 7.1(8) . . . . ?
C8 C9 C10 S2 4.8(8) . . . . ?
S1 C9 C10 S2 -176.9(3) . . . . ?
C13 S2 C10 C11 -1.1(4) . . . . ?
C13 S2 C10 C9 -177.8(4) . . . . ?
C9 C10 C11 C12 177.5(5) . . . . ?
S2 C10 C11 C12 1.1(6) . . . . ?
C10 C11 C12 C13 -0.5(7) . . . . ?
C11 C12 C13 C14 178.1(5) . . . . ?
C11 C12 C13 S2 -0.4(6) . . . . ?
C10 S2 C13 C12 0.8(4) . . . . ?
C10 S2 C13 C14 -177.8(4) . . . . ?
C12 C13 C14 C15 -169.2(6) . . . . ?
S2 C13 C14 C15 9.1(8) . . . . ?
C12 C13 C14 S3 6.9(8) . . . . ?
S2 C13 C14 S3 -174.8(3) . . . . ?
C17 S3 C14 C15 0.5(4) . . . . ?
C17 S3 C14 C13 -176.4(4) . . . . ?
C13 C14 C15 C16 175.5(5) . . . . ?
S3 C14 C15 C16 -0.8(6) . . . . ?
C14 C15 C16 C17 0.9(8) . . . . ?
C15 C16 C17 C18 -178.5(6) . . . . ?
C15 C16 C17 S3 -0.5(6) . . . . ?
C14 S3 C17 C16 0.0(4) . . . . ?
C14 S3 C17 C18 178.5(4) . . . . ?
C16 C17 C18 O2 -164.6(6) . . . . ?
S3 C17 C18 O2 17.5(7) . . . . ?
C16 C17 C18 C19 20.5(10) . . . . ?
S3 C17 C18 C19 -157.5(4) . . . . ?
O2 C18 C19 C22 1.0(7) . . . . ?
C17 C18 C19 C22 175.9(5) . . . . ?
O2 C18 C19 C20 -117.9(5) . . . . ?
C17 C18 C19 C20 57.0(7) . . . . ?
O2 C18 C19 C21 121.4(6) . . . . ?
C17 C18 C19 C21 -63.7(7) . . . . ?
